data_1548611
loop_
_publ_author_name
'Wang, Quannan'
'Yang, Xiaoge'
'Wu, Ping'
'Yu, Zhengkun'

_publ_section_title
;
 Photoredox-Catalyzed C-H Arylation of Internal Alkenes to
 Tetrasubstituted Alkenes: Synthesis of Tamoxifen.
;
_journal_issue 22
_journal_name_full 'Organic letters'
_journal_page_first 6248
_journal_page_last 6251
_journal_paper_doi 10.1021/acs.orglett.7b03223
_journal_volume 19
_journal_year 2017
_chemical_formula_sum 'C17 H13 N3 O3 S2'
_chemical_formula_weight 371.42
_chemical_name_systematic
; 
 ? 
;
_space_group_crystal_system monoclinic
_space_group_IT_number 14
_space_group_name_Hall '-P 2yn'
_space_group_name_H-M_alt 'P 1 21/n 1'
_symmetry_space_group_name_Hall '-P 2yn'
_symmetry_space_group_name_H-M 'P 1 21/n 1'
_atom_sites_solution_hydrogens geom
_audit_creation_method SHELXL-2013
_cell_angle_alpha 90
_cell_angle_beta 94.419(13)
_cell_angle_gamma 90
_cell_formula_units_Z 4
_cell_length_a 4.0165(7)
_cell_length_b 23.916(3)
_cell_length_c 17.104(2)
_cell_measurement_reflns_used 2308
_cell_measurement_temperature 293(2)
_cell_measurement_theta_max 28.747
_cell_measurement_theta_min 4.170
_cell_volume 1638.1(4)
_computing_cell_refinement 'Bruker SMART'
_computing_data_collection 'Bruker SMART'
_computing_data_reduction 'Bruker SAINT'
_computing_molecular_graphics 'Bruker SHELXTL'
_computing_publication_material 'Bruker SHELXTL'
_computing_structure_refinement 'SHELXL-2013 (Sheldrick, 2013)'
_computing_structure_solution 'Bruker SHELXTL'
_diffrn_ambient_temperature 293(2)
_diffrn_measured_fraction_theta_full 0.996
_diffrn_measured_fraction_theta_max 0.996
_diffrn_measurement_device_type 'CCD area detector'
_diffrn_measurement_method 'phi and omega scans'
_diffrn_radiation_type MoK\a
_diffrn_radiation_wavelength 0.71073
_diffrn_reflns_av_R_equivalents 0.0514
_diffrn_reflns_av_unetI/netI 0.0577
_diffrn_reflns_Laue_measured_fraction_full 0.996
_diffrn_reflns_Laue_measured_fraction_max 0.996
_diffrn_reflns_limit_h_max 4
_diffrn_reflns_limit_h_min -4
_diffrn_reflns_limit_k_max 27
_diffrn_reflns_limit_k_min -28
_diffrn_reflns_limit_l_max 20
_diffrn_reflns_limit_l_min -15
_diffrn_reflns_number 7687
_diffrn_reflns_point_group_measured_fraction_full 0.996
_diffrn_reflns_point_group_measured_fraction_max 0.996
_diffrn_reflns_theta_full 25.242
_diffrn_reflns_theta_max 25.496
_diffrn_reflns_theta_min 2.820
_exptl_absorpt_coefficient_mu 0.348
_exptl_absorpt_correction_T_max 1.0000
_exptl_absorpt_correction_T_min 0.5956
_exptl_absorpt_correction_type multi-scan
_exptl_absorpt_process_details sadabs
_exptl_crystal_colour colorless
_exptl_crystal_density_diffrn 1.506
_exptl_crystal_description prismatic
_exptl_crystal_F_000 768
_exptl_crystal_size_max 0.220
_exptl_crystal_size_mid 0.170
_exptl_crystal_size_min 0.130
_refine_diff_density_max 0.521
_refine_diff_density_min -0.347
_refine_diff_density_rms 0.075
_refine_ls_extinction_expression Fc^*^=kFc[1+0.001xFc^2^\l^3^/sin(2\q)]^-1/4^
_refine_ls_extinction_method SHELXL
_refine_ls_goodness_of_fit_ref 1.124
_refine_ls_hydrogen_treatment constr
_refine_ls_matrix_type full
_refine_ls_number_parameters 227
_refine_ls_number_reflns 3027
_refine_ls_number_restraints 0
_refine_ls_restrained_S_all 1.124
_refine_ls_R_factor_all 0.0862
_refine_ls_R_factor_gt 0.0663
_refine_ls_shift/su_max 0.000
_refine_ls_shift/su_mean 0.000
_refine_ls_structure_factor_coef Fsqd
_refine_ls_weighting_details 'w=1/[\s^2^(Fo^2^)+(0.0718P)^2^+1.4637P] where P=(Fo^2^+2Fc^2^)/3'
_refine_ls_weighting_scheme calc
_refine_ls_wR_factor_gt 0.1636
_refine_ls_wR_factor_ref 0.1751
_reflns_Friedel_coverage 0.000
_reflns_number_gt 2346
_reflns_number_total 3027
_reflns_threshold_expression 'I > 2\s(I)'
_cod_data_source_file ol7b03223_si_002.cif
_cod_data_source_block for_4e_(yxg1494)
_cod_database_code 1548611
_shelx_space_group_comment
; 
The symmetry employed for this shelxl refinement is uniquely defined 
by the following loop, which should always be used as a source of 
symmetry information in preference to the above space-group names. 
They are only intended as comments. 
;
_shelx_estimated_absorpt_t_min 0.927
_shelx_estimated_absorpt_t_max 0.956
_shelxl_version_number 2013-4

loop_
_space_group_symop_operation_xyz
'x, y, z'
'-x+1/2, y+1/2, -z+1/2'
'-x, -y, -z'
'x-1/2, -y-1/2, z-1/2'

loop_
_atom_site_label
_atom_site_type_symbol
_atom_site_fract_x
_atom_site_fract_y
_atom_site_fract_z
_atom_site_U_iso_or_equiv
_atom_site_adp_type
_atom_site_occupancy
_atom_site_site_symmetry_order
_atom_site_calc_flag
_atom_site_refinement_flags_posn
_atom_site_refinement_flags_adp
S1 S 0.5577(3) 0.34825(4) 0.50315(6) 0.0428(3) Uani 1 1 d . .
S2 S 0.2761(3) 0.31720(4) 0.34614(6) 0.0409(3) Uani 1 1 d . .
N1 N 0.2590(8) 0.19738(12) 0.41770(17) 0.0361(7) Uani 1 1 d . .
N2 N 0.1086(8) 0.21237(12) 0.35271(18) 0.0376(8) Uani 1 1 d . .
N3 N -0.4200(9) 0.04084(13) 0.15668(19) 0.0427(8) Uani 1 1 d . .
O1 O 0.6576(9) 0.25722(12) 0.58931(17) 0.0615(9) Uani 1 1 d . .
O2 O -0.5816(11) 0.05336(13) 0.0965(2) 0.0820(13) Uani 1 1 d . .
O3 O -0.3757(10) -0.00752(12) 0.1761(2) 0.0724(12) Uani 1 1 d . .
C1 C 0.6611(11) 0.12080(16) 0.5187(2) 0.0444(10) Uani 1 1 d . .
H1 H 0.7389 0.1299 0.4705 0.053 Uiso 1 1 calc R U
C2 C 0.6714(12) 0.06605(18) 0.5441(3) 0.0535(12) Uani 1 1 d . .
H2 H 0.7628 0.0386 0.5138 0.064 Uiso 1 1 calc R U
C3 C 0.5464(12) 0.05208(19) 0.6142(3) 0.0575(13) Uani 1 1 d . .
H3 H 0.5453 0.0150 0.6304 0.069 Uiso 1 1 calc R U
C4 C 0.4228(13) 0.0934(2) 0.6603(3) 0.0582(13) Uani 1 1 d . .
H4 H 0.3398 0.0840 0.7078 0.070 Uiso 1 1 calc R U
C5 C 0.4214(12) 0.14811(18) 0.6365(2) 0.0480(11) Uani 1 1 d . .
H5 H 0.3435 0.1758 0.6687 0.058 Uiso 1 1 calc R U
C6 C 0.5357(10) 0.16242(15) 0.5646(2) 0.0372(9) Uani 1 1 d . .
C7 C 0.5393(11) 0.22270(16) 0.5425(2) 0.0408(9) Uani 1 1 d . .
C8 C 0.3977(10) 0.24022(15) 0.4636(2) 0.0360(9) Uani 1 1 d . .
C9 C -0.0188(10) 0.16694(14) 0.3069(2) 0.0333(8) Uani 1 1 d . .
C10 C -0.2138(11) 0.18117(15) 0.2393(2) 0.0388(9) Uani 1 1 d . .
H10 H -0.2563 0.2186 0.2277 0.047 Uiso 1 1 calc R U
C11 C -0.3454(11) 0.14009(15) 0.1892(2) 0.0388(9) Uani 1 1 d . .
H11 H -0.4757 0.1494 0.1437 0.047 Uiso 1 1 calc R U
C12 C -0.2794(10) 0.08531(14) 0.2081(2) 0.0338(8) Uani 1 1 d . .
C13 C -0.0887(10) 0.06986(14) 0.2756(2) 0.0364(9) Uani 1 1 d . .
H13 H -0.0516 0.0323 0.2875 0.044 Uiso 1 1 calc R U
C14 C 0.0438(10) 0.11082(15) 0.3243(2) 0.0369(9) Uani 1 1 d . .
H14 H 0.1762 0.1012 0.3693 0.044 Uiso 1 1 calc R U
C15 C 0.4068(9) 0.29601(15) 0.4401(2) 0.0343(8) Uani 1 1 d . .
C16 C 0.4282(12) 0.40600(16) 0.4389(3) 0.0493(11) Uani 1 1 d . .
H16A H 0.2010 0.4169 0.4473 0.059 Uiso 1 1 calc R U
H16B H 0.5730 0.4380 0.4498 0.059 Uiso 1 1 calc R U
C17 C 0.4494(11) 0.38696(15) 0.3562(2) 0.0452(10) Uani 1 1 d . .
H17A H 0.6804 0.3868 0.3433 0.054 Uiso 1 1 calc R U
H17B H 0.3254 0.4123 0.3205 0.054 Uiso 1 1 calc R U

loop_
_atom_site_aniso_label
_atom_site_aniso_U_11
_atom_site_aniso_U_22
_atom_site_aniso_U_33
_atom_site_aniso_U_23
_atom_site_aniso_U_13
_atom_site_aniso_U_12
S1 0.0533(7) 0.0408(6) 0.0333(6) -0.0041(4) -0.0034(5) -0.0042(4)
S2 0.0487(6) 0.0433(6) 0.0298(5) 0.0028(4) -0.0028(4) 0.0003(4)
N1 0.0413(19) 0.0429(17) 0.0239(16) -0.0011(13) 0.0014(14) -0.0045(13)
N2 0.0436(19) 0.0425(17) 0.0261(16) -0.0017(13) -0.0014(15) -0.0024(14)
N3 0.053(2) 0.0389(18) 0.0352(19) -0.0029(14) -0.0045(17) -0.0007(15)
O1 0.097(3) 0.0511(17) 0.0336(17) -0.0032(13) -0.0146(18) -0.0118(16)
O2 0.129(4) 0.0546(19) 0.054(2) -0.0050(15) -0.045(2) -0.0038(19)
O3 0.111(3) 0.0363(17) 0.065(2) -0.0033(14) -0.024(2) -0.0024(16)
C1 0.044(2) 0.053(2) 0.036(2) 0.0001(18) 0.0050(19) -0.0035(18)
C2 0.052(3) 0.050(3) 0.058(3) -0.005(2) -0.003(2) 0.0043(19)
C3 0.056(3) 0.055(3) 0.059(3) 0.019(2) -0.011(3) -0.005(2)
C4 0.065(3) 0.072(3) 0.037(2) 0.017(2) -0.003(2) -0.009(2)
C5 0.054(3) 0.063(3) 0.027(2) 0.0014(18) 0.002(2) -0.002(2)
C6 0.039(2) 0.046(2) 0.026(2) -0.0002(15) -0.0026(17) -0.0022(16)
C7 0.047(2) 0.046(2) 0.028(2) -0.0011(17) -0.0003(19) -0.0028(17)
C8 0.040(2) 0.041(2) 0.028(2) -0.0007(15) 0.0029(17) -0.0043(16)
C9 0.039(2) 0.0375(19) 0.0242(18) -0.0008(14) 0.0083(17) -0.0030(15)
C10 0.050(2) 0.0336(19) 0.032(2) 0.0042(15) -0.0002(19) -0.0017(16)
C11 0.052(2) 0.040(2) 0.0228(18) 0.0025(15) -0.0039(18) -0.0004(17)
C12 0.041(2) 0.0353(19) 0.0259(19) -0.0031(14) 0.0062(17) -0.0030(15)
C13 0.046(2) 0.0305(18) 0.033(2) 0.0021(15) 0.0026(18) 0.0024(16)
C14 0.041(2) 0.045(2) 0.0243(18) 0.0017(15) 0.0004(17) 0.0043(16)
C15 0.032(2) 0.046(2) 0.0249(19) -0.0010(15) -0.0018(16) 0.0005(15)
C16 0.056(3) 0.041(2) 0.049(3) 0.0005(18) -0.006(2) -0.0022(18)
C17 0.048(2) 0.043(2) 0.043(2) 0.0079(18) -0.001(2) 0.0007(18)

loop_
_atom_type_symbol
_atom_type_description
_atom_type_scat_dispersion_real
_atom_type_scat_dispersion_imag
_atom_type_scat_source
C C 0.0033 0.0016 'International Tables Vol C Tables 4.2.6.8 and 6.1.1.4'
H H 0.0000 0.0000 'International Tables Vol C Tables 4.2.6.8 and 6.1.1.4'
N N 0.0061 0.0033 'International Tables Vol C Tables 4.2.6.8 and 6.1.1.4'
O O 0.0106 0.0060 'International Tables Vol C Tables 4.2.6.8 and 6.1.1.4'
S S 0.1246 0.1234 'International Tables Vol C Tables 4.2.6.8 and 6.1.1.4'

loop_
_geom_angle_atom_site_label_1
_geom_angle_atom_site_label_2
_geom_angle_atom_site_label_3
_geom_angle
C15 S1 C16 95.87(18)
C15 S2 C17 95.45(18)
N2 N1 C8 115.5(3)
N1 N2 C9 113.3(3)
O2 N3 O3 121.7(3)
O2 N3 C12 119.1(3)
O3 N3 C12 119.1(3)
C2 C1 C6 120.5(4)
C2 C1 H1 119.8
C6 C1 H1 119.8
C1 C2 C3 120.1(4)
C1 C2 H2 120.0
C3 C2 H2 120.0
C4 C3 C2 119.7(4)
C4 C3 H3 120.2
C2 C3 H3 120.2
C5 C4 C3 120.5(5)
C5 C4 H4 119.7
C3 C4 H4 119.7
C4 C5 C6 120.3(4)
C4 C5 H5 119.9
C6 C5 H5 119.9
C1 C6 C5 118.9(4)
C1 C6 C7 122.7(4)
C5 C6 C7 118.3(4)
O1 C7 C8 120.5(3)
O1 C7 C6 119.9(3)
C8 C7 C6 119.6(3)
N1 C8 C15 124.3(3)
N1 C8 C7 114.6(3)
C15 C8 C7 121.0(3)
C10 C9 C14 119.7(3)
C10 C9 N2 115.5(3)
C14 C9 N2 124.8(3)
C11 C10 C9 120.4(3)
C11 C10 H10 119.8
C9 C10 H10 119.8
C12 C11 C10 118.4(3)
C12 C11 H11 120.8
C10 C11 H11 120.8
C11 C12 C13 122.4(3)
C11 C12 N3 119.6(3)
C13 C12 N3 118.0(3)
C14 C13 C12 118.8(3)
C14 C13 H13 120.6
C12 C13 H13 120.6
C13 C14 C9 120.3(3)
C13 C14 H14 119.9
C9 C14 H14 119.9
C8 C15 S1 121.8(3)
C8 C15 S2 122.4(3)
S1 C15 S2 115.8(2)
C17 C16 S1 107.8(3)
C17 C16 H16A 110.1
S1 C16 H16A 110.1
C17 C16 H16B 110.1
S1 C16 H16B 110.1
H16A C16 H16B 108.5
C16 C17 S2 108.7(3)
C16 C17 H17A 109.9
S2 C17 H17A 109.9
C16 C17 H17B 109.9
S2 C17 H17B 109.9
H17A C17 H17B 108.3

loop_
_geom_bond_atom_site_label_1
_geom_bond_atom_site_label_2
_geom_bond_distance
S1 C15 1.729(4)
S1 C16 1.816(4)
S2 C15 1.728(4)
S2 C17 1.811(4)
N1 N2 1.275(4)
N1 C8 1.382(5)
N2 C9 1.412(5)
N3 O2 1.212(4)
N3 O3 1.213(4)
N3 C12 1.465(5)
O1 C7 1.221(5)
C1 C2 1.379(6)
C1 C6 1.386(6)
C1 H1 0.9300
C2 C3 1.376(7)
C2 H2 0.9300
C3 C4 1.380(7)
C3 H3 0.9300
C4 C5 1.370(6)
C4 H4 0.9300
C5 C6 1.389(6)
C5 H5 0.9300
C6 C7 1.491(5)
C7 C8 1.483(5)
C8 C15 1.395(5)
C9 C10 1.387(5)
C9 C14 1.394(5)
C10 C11 1.382(5)
C10 H10 0.9300
C11 C12 1.370(5)
C11 H11 0.9300
C12 C13 1.386(5)
C13 C14 1.367(5)
C13 H13 0.9300
C14 H14 0.9300
C16 C17 1.496(6)
C16 H16A 0.9700
C16 H16B 0.9700
C17 H17A 0.9700
C17 H17B 0.9700

loop_
_geom_hbond_atom_site_label_D
_geom_hbond_atom_site_label_H
_geom_hbond_atom_site_label_A
_geom_hbond_distance_DH
_geom_hbond_distance_HA
_geom_hbond_distance_DA
_geom_hbond_angle_DHA
_geom_hbond_site_symmetry_A
C17 H17B O3 0.97 2.64 3.433(5) 139.4 2_455
C11 H11 S1 0.93 2.93 3.844(4) 166.6 4_465

loop_
_geom_torsion_atom_site_label_1
_geom_torsion_atom_site_label_2
_geom_torsion_atom_site_label_3
_geom_torsion_atom_site_label_4
_geom_torsion
C8 N1 N2 C9 178.0(3)
C6 C1 C2 C3 2.2(6)
C1 C2 C3 C4 -2.5(7)
C2 C3 C4 C5 0.5(7)
C3 C4 C5 C6 1.8(7)
C2 C1 C6 C5 0.1(6)
C2 C1 C6 C7 175.9(4)
C4 C5 C6 C1 -2.1(6)
C4 C5 C6 C7 -178.1(4)
C1 C6 C7 O1 -127.9(5)
C5 C6 C7 O1 47.9(6)
C1 C6 C7 C8 52.3(6)
C5 C6 C7 C8 -131.9(4)
N2 N1 C8 C15 -5.9(6)
N2 N1 C8 C7 173.7(3)
O1 C7 C8 N1 -177.3(4)
C6 C7 C8 N1 2.5(5)
O1 C7 C8 C15 2.3(6)
C6 C7 C8 C15 -177.9(4)
N1 N2 C9 C10 173.7(4)
N1 N2 C9 C14 -7.6(6)
C14 C9 C10 C11 -0.2(6)
N2 C9 C10 C11 178.6(4)
C9 C10 C11 C12 0.2(6)
C10 C11 C12 C13 0.5(6)
C10 C11 C12 N3 179.0(4)
O2 N3 C12 C11 3.0(6)
O3 N3 C12 C11 -175.9(4)
O2 N3 C12 C13 -178.4(4)
O3 N3 C12 C13 2.7(6)
C11 C12 C13 C14 -1.3(6)
N3 C12 C13 C14 -179.9(4)
C12 C13 C14 C9 1.3(6)
C10 C9 C14 C13 -0.6(6)
N2 C9 C14 C13 -179.3(4)
N1 C8 C15 S1 175.3(3)
C7 C8 C15 S1 -4.2(5)
N1 C8 C15 S2 -5.9(6)
C7 C8 C15 S2 174.5(3)
C16 S1 C15 C8 -171.3(4)
C16 S1 C15 S2 9.9(3)
C17 S2 C15 C8 -167.8(3)
C17 S2 C15 S1 11.0(3)
C15 S1 C16 C17 -32.5(4)
S1 C16 C17 S2 43.7(4)
C15 S2 C17 C16 -33.5(3)
